data_1545504
loop_
_publ_author_name
'Selent, Detlef'
'Drexler, Hans-Joachim'

_publ_section_title
;
 Tetrakis(\m-benzoato-\k^2^<i>O</i>:<i>O</i>')bis[(piperidine-\k<i>N</i>)rhodium]
;
_journal_issue 2
_journal_name_full IUCrData
_journal_page_first x170205
_journal_paper_doi 10.1107/S241431461700205X
_journal_volume 2
_journal_year 2017
_chemical_formula_iupac '[Rh2 (C7 H5 O2)4 (C5 H11 N)2]'
_chemical_formula_moiety 'C38 H42 N2 O8 Rh2'
_chemical_formula_sum 'C38 H42 N2 O8 Rh2'
_chemical_formula_weight 860.55
_chemical_name_systematic Tetrakis(\m-benzoato-\k^2^<i>O</i>:<i>O</i>')bis[(piperidine-\k<i>N</i>)rhodium]
_space_group_crystal_system monoclinic
_space_group_IT_number 14
_space_group_name_Hall '-P 2yn'
_space_group_name_H-M_alt 'P 1 21/n 1'
_symmetry_space_group_name_Hall '-P 2yn'
_symmetry_space_group_name_H-M 'P 1 21/n 1'
_atom_sites_solution_hydrogens mixed
_audit_creation_method SHELXL-2014
_cell_angle_alpha 90
_cell_angle_beta 96.0780(10)
_cell_angle_gamma 90
_cell_formula_units_Z 2
_cell_length_a 10.72240(10)
_cell_length_b 11.1042(2)
_cell_length_c 14.7761(2)
_cell_measurement_reflns_used 9954
_cell_measurement_temperature 150(2)
_cell_measurement_theta_max 30.51
_cell_measurement_theta_min 2.89
_cell_volume 1749.41(4)
_computing_cell_refinement
;
SAINT (Bruker, 2013)
;
_computing_data_collection
;
APEX2 (Bruker, 2014)
;
_computing_data_reduction
;
SAINT (Bruker, 2013)
;
_computing_molecular_graphics
;
XP in SHELXTL (Sheldrick, 2008)
;
_computing_publication_material
;
publCIF (Westrip, 2010) and PLATON (Spek, 2009)
;
_computing_structure_refinement
;
SHELXL2014 (Sheldrick, 2015)
;
_computing_structure_solution
;
SHELXS97 (Sheldrick, 2008)
;
_diffrn_ambient_temperature 150(2)
_diffrn_detector_area_resol_mean 8.3333
_diffrn_measured_fraction_theta_full 1.000
_diffrn_measured_fraction_theta_max 1.000
_diffrn_measurement_device_type 'Bruker APEXII CCD'
_diffrn_measurement_method '\f and \w scans'
_diffrn_radiation_type MoK\a
_diffrn_radiation_wavelength 0.71073
_diffrn_reflns_av_R_equivalents 0.0219
_diffrn_reflns_limit_h_max 15
_diffrn_reflns_limit_h_min -15
_diffrn_reflns_limit_k_max 14
_diffrn_reflns_limit_k_min -15
_diffrn_reflns_limit_l_max 20
_diffrn_reflns_limit_l_min -21
_diffrn_reflns_number 35557
_diffrn_reflns_theta_full 25.242
_diffrn_reflns_theta_max 30.517
_diffrn_reflns_theta_min 2.299
_exptl_absorpt_coefficient_mu 0.999
_exptl_absorpt_correction_T_max 0.7461
_exptl_absorpt_correction_T_min 0.6836
_exptl_absorpt_correction_type multi-scan
_exptl_absorpt_process_details
;
(SADABS; Bruker, 2014)
;
_exptl_crystal_colour red
_exptl_crystal_density_diffrn 1.634
_exptl_crystal_description prism
_exptl_crystal_F_000 876
_exptl_crystal_size_max 0.439
_exptl_crystal_size_mid 0.260
_exptl_crystal_size_min 0.166
_refine_diff_density_max 0.812
_refine_diff_density_min -0.540
_refine_ls_extinction_method none
_refine_ls_goodness_of_fit_ref 1.053
_refine_ls_hydrogen_treatment mixed
_refine_ls_matrix_type full
_refine_ls_number_parameters 230
_refine_ls_number_reflns 5343
_refine_ls_number_restraints 0
_refine_ls_restrained_S_all 1.053
_refine_ls_R_factor_all 0.0236
_refine_ls_R_factor_gt 0.0210
_refine_ls_shift/su_max 0.001
_refine_ls_shift/su_mean 0.000
_refine_ls_structure_factor_coef Fsqd
_refine_ls_weighting_details 'w=1/[\s^2^(Fo^2^)+(0.0255P)^2^+1.4431P] where P=(Fo^2^+2Fc^2^)/3'
_refine_ls_weighting_scheme calc
_refine_ls_wR_factor_gt 0.0528
_refine_ls_wR_factor_ref 0.0545
_reflns_number_gt 4939
_reflns_number_total 5343
_reflns_threshold_expression 'I > 2\s(I)'
_cod_data_source_file lh4016sup1.cif
_cod_data_source_block I
_cod_database_code 1545504
_shelx_space_group_comment
;
The symmetry employed for this shelxl refinement is uniquely defined
by the following loop, which should always be used as a source of
symmetry information in preference to the above space-group names.
They are only intended as comments.
;
_shelx_estimated_absorpt_t_min 0.668
_shelx_estimated_absorpt_t_max 0.852
_shelxl_version_number 2.014

loop_
_space_group_symop_operation_xyz
'x, y, z'
'-x+1/2, y+1/2, -z+1/2'
'-x, -y, -z'
'x-1/2, -y-1/2, z-1/2'

loop_
_atom_site_type_symbol
_atom_site_label
_atom_site_fract_x
_atom_site_fract_y
_atom_site_fract_z
_atom_site_U_iso_or_equiv
_atom_site_adp_type
_atom_site_calc_flag
_atom_site_occupancy
Rh Rh1 0.02361(2) 0.95634(2) 0.07456(2) 0.01337(4) Uani d 1
O O1 0.07504(10) 0.80446(10) 0.01222(7) 0.01890(19) Uani d 1
O O2 0.03436(10) 0.88572(10) -0.12799(7) 0.0193(2) Uani d 1
O O3 0.19998(9) 1.02805(10) 0.07472(7) 0.0185(2) Uani d 1
O O4 0.15364(9) 1.10880(10) -0.06514(7) 0.0190(2) Uani d 1
N N1 0.04978(12) 0.85729(12) 0.21261(8) 0.0204(2) Uani d 1
H H1 -0.026(2) 0.821(2) 0.2074(14) 0.030(5) Uiso d 1
C C1 0.06780(12) 0.80076(13) -0.07406(9) 0.0161(2) Uani d 1
C C2 0.10317(12) 0.68370(13) -0.11396(9) 0.0172(2) Uani d 1
C C3 0.12819(16) 0.67759(15) -0.20431(10) 0.0252(3) Uani d 1
H H3 0.1216 0.7478 -0.2413 0.030 Uiso calc 1
C C4 0.1627(2) 0.56869(17) -0.24021(12) 0.0364(4) Uani d 1
H H4 0.1824 0.5648 -0.3013 0.044 Uiso calc 1
C C5 0.1687(2) 0.46555(17) -0.18722(13) 0.0381(4) Uani d 1
H H5 0.1911 0.3909 -0.2124 0.046 Uiso calc 1
C C6 0.1421(2) 0.47095(16) -0.09732(12) 0.0321(4) Uani d 1
H H6 0.1446 0.3999 -0.0613 0.039 Uiso calc 1
C C7 0.11185(15) 0.58047(14) -0.06047(10) 0.0228(3) Uani d 1
H H7 0.0970 0.5851 0.0017 0.027 Uiso calc 1
C C8 0.22654(12) 1.08853(13) 0.00705(9) 0.0159(2) Uani d 1
C C9 0.35458(12) 1.14222(13) 0.01039(9) 0.0167(2) Uani d 1
C C10 0.45244(13) 1.10339(14) 0.07328(10) 0.0206(3) Uani d 1
H H10 0.4379 1.0437 0.1170 0.025 Uiso calc 1
C C11 0.57143(14) 1.15254(16) 0.07159(11) 0.0262(3) Uani d 1
H H11 0.6385 1.1258 0.1140 0.031 Uiso calc 1
C C12 0.59252(15) 1.23997(19) 0.00863(13) 0.0340(4) Uani d 1
H H12 0.6741 1.2728 0.0075 0.041 Uiso calc 1
C C13 0.49488(16) 1.2798(2) -0.05281(13) 0.0364(4) Uani d 1
H H13 0.5090 1.3411 -0.0954 0.044 Uiso calc 1
C C14 0.37677(14) 1.23026(16) -0.05219(11) 0.0251(3) Uani d 1
H H14 0.3102 1.2569 -0.0951 0.030 Uiso calc 1
C C15 0.05381(15) 0.93372(16) 0.29481(11) 0.0251(3) Uani d 1
H H15A 0.0422 0.8833 0.3486 0.030 Uiso calc 1
H H15B -0.0148 0.9937 0.2874 0.030 Uiso calc 1
C C16 0.17947(16) 0.99760(16) 0.30890(12) 0.0279(3) Uani d 1
H H16A 0.1831 1.0475 0.3646 0.033 Uiso calc 1
H H16B 0.1881 1.0517 0.2567 0.033 Uiso calc 1
C C17 0.28741(16) 0.90793(17) 0.31786(13) 0.0312(4) Uani d 1
H H17A 0.3682 0.9518 0.3221 0.037 Uiso calc 1
H H17B 0.2850 0.8602 0.3742 0.037 Uiso calc 1
C C18 0.27784(15) 0.82436(16) 0.23619(12) 0.0272(3) Uani d 1
H H18A 0.3435 0.7615 0.2456 0.033 Uiso calc 1
H H18B 0.2925 0.8708 0.1811 0.033 Uiso calc 1
C C19 0.14973(16) 0.76498(14) 0.22207(11) 0.0249(3) Uani d 1
H H19A 0.1441 0.7144 0.1666 0.030 Uiso calc 1
H H19B 0.1382 0.7122 0.2746 0.030 Uiso calc 1

loop_
_atom_site_aniso_label
_atom_site_aniso_U_11
_atom_site_aniso_U_22
_atom_site_aniso_U_33
_atom_site_aniso_U_12
_atom_site_aniso_U_13
_atom_site_aniso_U_23
Rh1 0.01245(5) 0.01576(6) 0.01178(5) -0.00098(3) 0.00075(3) 0.00050(3)
O1 0.0226(5) 0.0191(5) 0.0148(4) 0.0022(4) 0.0014(4) 0.0000(4)
O2 0.0235(5) 0.0195(5) 0.0149(4) 0.0023(4) 0.0017(4) -0.0004(4)
O3 0.0146(4) 0.0238(5) 0.0168(5) -0.0037(4) -0.0003(3) 0.0037(4)
O4 0.0139(4) 0.0266(5) 0.0163(4) -0.0044(4) 0.0002(3) 0.0036(4)
N1 0.0206(6) 0.0227(6) 0.0176(5) -0.0028(5) 0.0011(4) 0.0012(5)
C1 0.0130(5) 0.0181(6) 0.0171(6) -0.0012(5) 0.0011(4) -0.0016(5)
C2 0.0148(5) 0.0187(6) 0.0178(6) 0.0010(5) -0.0003(4) -0.0021(5)
C3 0.0344(8) 0.0227(7) 0.0184(7) 0.0040(6) 0.0029(6) -0.0004(5)
C4 0.0587(12) 0.0303(9) 0.0209(8) 0.0126(8) 0.0081(8) -0.0032(7)
C5 0.0615(13) 0.0258(9) 0.0270(8) 0.0161(8) 0.0047(8) -0.0037(7)
C6 0.0470(10) 0.0222(8) 0.0268(8) 0.0089(7) 0.0026(7) 0.0012(6)
C7 0.0271(7) 0.0215(7) 0.0196(6) 0.0023(6) 0.0019(5) 0.0002(5)
C8 0.0137(5) 0.0174(6) 0.0167(6) -0.0007(5) 0.0021(4) -0.0007(5)
C9 0.0130(5) 0.0201(6) 0.0171(6) -0.0020(5) 0.0021(4) -0.0018(5)
C10 0.0183(6) 0.0226(7) 0.0205(6) -0.0019(5) -0.0004(5) 0.0018(5)
C11 0.0167(6) 0.0329(8) 0.0278(8) -0.0022(6) -0.0040(5) 0.0027(6)
C12 0.0168(7) 0.0468(11) 0.0375(9) -0.0113(7) -0.0012(6) 0.0094(8)
C13 0.0240(8) 0.0479(11) 0.0365(9) -0.0133(7) -0.0015(7) 0.0198(8)
C14 0.0170(6) 0.0310(8) 0.0265(7) -0.0044(6) -0.0014(5) 0.0077(6)
C15 0.0254(7) 0.0315(8) 0.0186(7) 0.0033(6) 0.0032(5) -0.0008(6)
C16 0.0281(8) 0.0270(8) 0.0272(8) 0.0024(6) -0.0038(6) -0.0066(6)
C17 0.0255(7) 0.0317(9) 0.0342(9) 0.0033(6) -0.0073(6) -0.0023(7)
C18 0.0251(7) 0.0257(8) 0.0305(8) 0.0060(6) 0.0009(6) 0.0016(6)
C19 0.0313(8) 0.0206(7) 0.0220(7) 0.0023(6) -0.0011(6) 0.0016(5)

loop_
_atom_type_symbol
_atom_type_description
_atom_type_scat_dispersion_real
_atom_type_scat_dispersion_imag
_atom_type_scat_source
C C 0.0033 0.0016 'International Tables Vol C Tables 4.2.6.8 and 6.1.1.4'
H H 0.0000 0.0000 'International Tables Vol C Tables 4.2.6.8 and 6.1.1.4'
N N 0.0061 0.0033 'International Tables Vol C Tables 4.2.6.8 and 6.1.1.4'
O O 0.0106 0.0060 'International Tables Vol C Tables 4.2.6.8 and 6.1.1.4'
Rh Rh -1.1178 0.9187 'International Tables Vol C Tables 4.2.6.8 and 6.1.1.4'

loop_
_geom_angle_atom_site_label_1
_geom_angle_atom_site_label_2
_geom_angle_atom_site_label_3
_geom_angle_site_symmetry_1
_geom_angle_site_symmetry_3
_geom_angle
O4 Rh1 O1 3_575 . 88.29(4)
O4 Rh1 O2 3_575 3_575 90.66(4)
O1 Rh1 O2 . 3_575 175.60(4)
O4 Rh1 O3 3_575 . 175.72(4)
O1 Rh1 O3 . . 91.63(4)
O2 Rh1 O3 3_575 . 89.11(4)
O4 Rh1 N1 3_575 . 85.18(4)
O1 Rh1 N1 . . 89.53(4)
O2 Rh1 N1 3_575 . 94.64(4)
O3 Rh1 N1 . . 99.10(4)
O4 Rh1 Rh1 3_575 3_575 88.63(3)
O1 Rh1 Rh1 . 3_575 87.72(3)
O2 Rh1 Rh1 3_575 3_575 87.99(3)
O3 Rh1 Rh1 . 3_575 87.09(3)
N1 Rh1 Rh1 . 3_575 173.29(3)
C1 O1 Rh1 . . 119.53(9)
C1 O2 Rh1 . 3_575 118.32(9)
C8 O3 Rh1 . . 119.41(9)
C8 O4 Rh1 . 3_575 118.87(9)
C15 N1 C19 . . 111.24(12)
C15 N1 Rh1 . . 116.27(10)
C19 N1 Rh1 . . 115.65(9)
C15 N1 H1 . . 105.9(14)
C19 N1 H1 . . 109.5(14)
Rh1 N1 H1 . . 96.6(14)
O2 C1 O1 . . 126.36(13)
O2 C1 C2 . . 117.94(12)
O1 C1 C2 . . 115.70(12)
C7 C2 C3 . . 119.83(14)
C7 C2 C1 . . 119.87(13)
C3 C2 C1 . . 120.30(13)
C4 C3 C2 . . 119.75(15)
C4 C3 H3 . . 120.1
C2 C3 H3 . . 120.1
C5 C4 C3 . . 120.21(16)
C5 C4 H4 . . 119.9
C3 C4 H4 . . 119.9
C4 C5 C6 . . 120.19(16)
C4 C5 H5 . . 119.9
C6 C5 H5 . . 119.9
C7 C6 C5 . . 119.62(16)
C7 C6 H6 . . 120.2
C5 C6 H6 . . 120.2
C6 C7 C2 . . 120.33(14)
C6 C7 H7 . . 119.8
C2 C7 H7 . . 119.8
O3 C8 O4 . . 125.99(12)
O3 C8 C9 . . 118.06(12)
O4 C8 C9 . . 115.96(12)
C14 C9 C10 . . 119.57(13)
C14 C9 C8 . . 118.87(12)
C10 C9 C8 . . 121.54(13)
C11 C10 C9 . . 119.60(14)
C11 C10 H10 . . 120.2
C9 C10 H10 . . 120.2
C12 C11 C10 . . 120.30(15)
C12 C11 H11 . . 119.9
C10 C11 H11 . . 119.9
C11 C12 C13 . . 120.05(15)
C11 C12 H12 . . 120.0
C13 C12 H12 . . 120.0
C14 C13 C12 . . 119.91(16)
C14 C13 H13 . . 120.0
C12 C13 H13 . . 120.0
C13 C14 C9 . . 120.56(15)
C13 C14 H14 . . 119.7
C9 C14 H14 . . 119.7
N1 C15 C16 . . 109.23(13)
N1 C15 H15A . . 109.8
C16 C15 H15A . . 109.8
N1 C15 H15B . . 109.8
C16 C15 H15B . . 109.8
H15A C15 H15B . . 108.3
C15 C16 C17 . . 111.23(15)
C15 C16 H16A . . 109.4
C17 C16 H16A . . 109.4
C15 C16 H16B . . 109.4
C17 C16 H16B . . 109.4
H16A C16 H16B . . 108.0
C18 C17 C16 . . 110.14(14)
C18 C17 H17A . . 109.6
C16 C17 H17A . . 109.6
C18 C17 H17B . . 109.6
C16 C17 H17B . . 109.6
H17A C17 H17B . . 108.1
C17 C18 C19 . . 111.04(14)
C17 C18 H18A . . 109.4
C19 C18 H18A . . 109.4
C17 C18 H18B . . 109.4
C19 C18 H18B . . 109.4
H18A C18 H18B . . 108.0
N1 C19 C18 . . 110.38(13)
N1 C19 H19A . . 109.6
C18 C19 H19A . . 109.6
N1 C19 H19B . . 109.6
C18 C19 H19B . . 109.6
H19A C19 H19B . . 108.1

loop_
_geom_bond_atom_site_label_1
_geom_bond_atom_site_label_2
_geom_bond_site_symmetry_2
_geom_bond_distance
Rh1 O4 3_575 2.0245(10)
Rh1 O1 . 2.0260(10)
Rh1 O2 3_575 2.0469(10)
Rh1 O3 . 2.0517(10)
Rh1 N1 . 2.3083(12)
Rh1 Rh1 3_575 2.4116(2)
O1 C1 . 1.2696(16)
O2 C1 . 1.2623(17)
O2 Rh1 3_575 2.0468(10)
O3 C8 . 1.2619(17)
O4 C8 . 1.2740(16)
O4 Rh1 3_575 2.0244(10)
N1 C15 . 1.479(2)
N1 C19 . 1.479(2)
N1 H1 . 0.91(2)
C1 C2 . 1.4927(19)
C2 C7 . 1.390(2)
C2 C3 . 1.391(2)
C3 C4 . 1.387(2)
C3 H3 . 0.9500
C4 C5 . 1.385(3)
C4 H4 . 0.9500
C5 C6 . 1.389(3)
C5 H5 . 0.9500
C6 C7 . 1.385(2)
C6 H6 . 0.9500
C7 H7 . 0.9500
C8 C9 . 1.4927(18)
C9 C14 . 1.383(2)
C9 C10 . 1.3943(19)
C10 C11 . 1.390(2)
C10 H10 . 0.9500
C11 C12 . 1.380(2)
C11 H11 . 0.9500
C12 C13 . 1.384(2)
C12 H12 . 0.9500
C13 C14 . 1.382(2)
C13 H13 . 0.9500
C14 H14 . 0.9500
C15 C16 . 1.517(2)
C15 H15A . 0.9900
C15 H15B . 0.9900
C16 C17 . 1.522(2)
C16 H16A . 0.9900
C16 H16B . 0.9900
C17 C18 . 1.517(2)
C17 H17A . 0.9900
C17 H17B . 0.9900
C18 C19 . 1.518(2)
C18 H18A . 0.9900
C18 H18B . 0.9900
C19 H19A . 0.9900
C19 H19B . 0.9900

loop_
_geom_torsion_atom_site_label_1
_geom_torsion_atom_site_label_2
_geom_torsion_atom_site_label_3
_geom_torsion_atom_site_label_4
_geom_torsion_site_symmetry_1
_geom_torsion
Rh1 O2 C1 O1 3_575 -3.53(19)
Rh1 O2 C1 C2 3_575 176.69(9)
Rh1 O1 C1 O2 . 2.40(19)
Rh1 O1 C1 C2 . -177.82(8)
O2 C1 C2 C7 . -164.88(13)
O1 C1 C2 C7 . 15.32(19)
O2 C1 C2 C3 . 15.5(2)
O1 C1 C2 C3 . -164.31(14)
C7 C2 C3 C4 . -0.6(2)
C1 C2 C3 C4 . 179.06(16)
C2 C3 C4 C5 . 1.9(3)
C3 C4 C5 C6 . -1.0(3)
C4 C5 C6 C7 . -1.2(3)
C5 C6 C7 C2 . 2.6(3)
C3 C2 C7 C6 . -1.7(2)
C1 C2 C7 C6 . 178.67(15)
Rh1 O3 C8 O4 . -1.5(2)
Rh1 O3 C8 C9 . 178.39(9)
Rh1 O4 C8 O3 3_575 1.6(2)
Rh1 O4 C8 C9 3_575 -178.30(9)
O3 C8 C9 C14 . -165.39(14)
O4 C8 C9 C14 . 14.5(2)
O3 C8 C9 C10 . 16.4(2)
O4 C8 C9 C10 . -163.70(14)
C14 C9 C10 C11 . -0.8(2)
C8 C9 C10 C11 . 177.43(14)
C9 C10 C11 C12 . 0.6(3)
C10 C11 C12 C13 . 0.5(3)
C11 C12 C13 C14 . -1.2(3)
C12 C13 C14 C9 . 1.0(3)
C10 C9 C14 C13 . 0.0(3)
C8 C9 C14 C13 . -178.26(17)
C19 N1 C15 C16 . 60.57(17)
Rh1 N1 C15 C16 . -74.65(14)
N1 C15 C16 C17 . -57.91(18)
C15 C16 C17 C18 . 54.8(2)
C16 C17 C18 C19 . -53.59(19)
C15 N1 C19 C18 . -60.09(16)
Rh1 N1 C19 C18 . 75.43(14)
C17 C18 C19 N1 . 56.22(17)

_cod_database_fobs_code 1545504
